data_4316567
loop_
_publ_author_name
'Clare E. Rowland'
'Christopher L. Cahill'

_publ_contact_author_address
;
Department of Chemistry
George Washington University
725 21st Street, NW
Washington, DC 20052
;
_publ_contact_author_email cahill@gwu.edu
_publ_contact_author_fax 202-994-5873
_publ_contact_author_name 'Christopher L. Cahill'
_publ_contact_author_phone 202-994-6959
_publ_section_title
;
 Capturing Hydrolysis Products in the Solid State: Effects of pH on Uranyl
 Squarates under Ambient Conditions
;
_journal_name_full 'Inorganic Chemistry'
_journal_page_first 8668
_journal_page_last 8673
_journal_paper_doi 10.1021/ic1000792
_journal_volume 49
_journal_year 2010
_chemical_formula_moiety 'C12 H6 O32 U6, 9(H2O), 4(NH4)'
_chemical_formula_sum 'C12 H40 N4 O41 U6'
_chemical_formula_weight 2324.62
_chemical_name_systematic
; 
 ? 
;
_space_group_IT_number 197
_symmetry_cell_setting cubic
_symmetry_space_group_name_Hall 'I 2 2 3'
_symmetry_space_group_name_H-M 'I 2 3'
_atom_sites_solution_primary direct
_atom_sites_solution_secondary difmap
_audit_creation_method SHELXL-97
_cell_angle_alpha 90.00
_cell_angle_beta 90.00
_cell_angle_gamma 90.00
_cell_formula_units_Z 4
_cell_length_a 16.6897(7)
_cell_length_b 16.6897(7)
_cell_length_c 16.6897(7)
_cell_measurement_reflns_used 9890
_cell_measurement_temperature 100(2)
_cell_measurement_theta_max 30.184
_cell_measurement_theta_min 2.436
_cell_volume 4648.9(3)
_computing_cell_refinement 'ApexII software suite (Bruker AXS)'
_computing_data_collection 'SMART v5.05 (Bruker AXS)'
_computing_data_reduction 'ApexII software suite (Bruker AXS)'
_computing_molecular_graphics 'ORTEP-3 for Windows (Farrugia, 1997)'
_computing_publication_material 'WINGX (Farrugia, 1998)'
_computing_structure_refinement 'SHELXL-97 (Sheldrick, 2008)'
_computing_structure_solution 'SHELXS-97 (Sheldrick, 2008)'
_diffrn_ambient_temperature 100(2)
_diffrn_measured_fraction_theta_full 1.000
_diffrn_measured_fraction_theta_max 0.974
_diffrn_measurement_device_type 'Bruker APEXII CCD'
_diffrn_measurement_method 'phi and omega scans'
_diffrn_radiation_monochromator graphite
_diffrn_radiation_source 'fine-focus sealed tube'
_diffrn_radiation_type MoK\a
_diffrn_radiation_wavelength 0.71073
_diffrn_reflns_av_R_equivalents 0.0497
_diffrn_reflns_av_sigmaI/netI 0.0185
_diffrn_reflns_limit_h_max 23
_diffrn_reflns_limit_h_min -23
_diffrn_reflns_limit_k_max 23
_diffrn_reflns_limit_k_min -14
_diffrn_reflns_limit_l_max 23
_diffrn_reflns_limit_l_min -23
_diffrn_reflns_number 45874
_diffrn_reflns_theta_full 25.00
_diffrn_reflns_theta_max 30.44
_diffrn_reflns_theta_min 1.73
_exptl_absorpt_coefficient_mu 20.906
_exptl_absorpt_correction_T_max 0.142
_exptl_absorpt_correction_T_min 0.124
_exptl_absorpt_correction_type empirical
_exptl_absorpt_process_details SADABS
_exptl_crystal_colour yellow
_exptl_crystal_density_diffrn 2.978
_exptl_crystal_density_method 'not measured'
_exptl_crystal_description block
_exptl_crystal_F_000 3520
_exptl_crystal_size_max 0.10
_exptl_crystal_size_mid 0.10
_exptl_crystal_size_min 0.10
_refine_diff_density_max 2.199
_refine_diff_density_min -0.963
_refine_diff_density_rms 0.319
_refine_ls_abs_structure_details 'Flack H D (1983), Acta Cryst. A39, 876-881'
_refine_ls_abs_structure_Flack 0.05(2)
_refine_ls_extinction_method none
_refine_ls_goodness_of_fit_ref 1.239
_refine_ls_hydrogen_treatment none
_refine_ls_matrix_type full
_refine_ls_number_parameters 76
_refine_ls_number_reflns 2302
_refine_ls_number_restraints 0
_refine_ls_restrained_S_all 1.239
_refine_ls_R_factor_all 0.0240
_refine_ls_R_factor_gt 0.0232
_refine_ls_shift/su_max 0.001
_refine_ls_shift/su_mean 0.000
_refine_ls_structure_factor_coef Fsqd
_refine_ls_weighting_details 'calc w=1/[\s^2^(Fo^2^)+(0.0397P)^2^+74.2339P] where P=(Fo^2^+2Fc^2^)/3'
_refine_ls_weighting_scheme calc
_refine_ls_wR_factor_gt 0.0781
_refine_ls_wR_factor_ref 0.0784
_reflns_number_gt 2253
_reflns_number_total 2302
_reflns_threshold_expression >2sigma(I)
_cod_data_source_file ic1000792_si_002_2.cif
_cod_data_source_block 1
_cod_database_code 4316567

loop_
_symmetry_equiv_pos_as_xyz
'x, y, z'
'-x, -y, z'
'-x, y, -z'
'x, -y, -z'
'z, x, y'
'z, -x, -y'
'-z, -x, y'
'-z, x, -y'
'y, z, x'
'-y, z, -x'
'y, -z, -x'
'-y, -z, x'
'x+1/2, y+1/2, z+1/2'
'-x+1/2, -y+1/2, z+1/2'
'-x+1/2, y+1/2, -z+1/2'
'x+1/2, -y+1/2, -z+1/2'
'z+1/2, x+1/2, y+1/2'
'z+1/2, -x+1/2, -y+1/2'
'-z+1/2, -x+1/2, y+1/2'
'-z+1/2, x+1/2, -y+1/2'
'y+1/2, z+1/2, x+1/2'
'-y+1/2, z+1/2, -x+1/2'
'y+1/2, -z+1/2, -x+1/2'
'-y+1/2, -z+1/2, x+1/2'

loop_
_atom_site_label
_atom_site_type_symbol
_atom_site_fract_x
_atom_site_fract_y
_atom_site_fract_z
_atom_site_U_iso_or_equiv
_atom_site_adp_type
_atom_site_occupancy
_atom_site_symmetry_multiplicity
_atom_site_calc_flag
_atom_site_refinement_flags
_atom_site_disorder_assembly
_atom_site_disorder_group
U1 U 0.764736(16) 0.610123(16) 0.774314(16) 0.01176(8) Uani 1 1 d . . .
O1 O 0.6487(4) 0.6628(3) 0.8469(3) 0.0140(10) Uani 1 1 d . . .
O2 O 0.7015(4) 0.5604(4) 0.7036(4) 0.0205(12) Uani 1 1 d . . .
O3 O 0.8290(3) 0.6550(4) 0.8476(4) 0.0174(11) Uani 1 1 d . . .
O4 O 0.7296(4) 0.5017(3) 0.8636(3) 0.0146(10) Uani 1 1 d . . .
O5 O 0.7327(4) 0.6373(3) 1.0023(3) 0.0131(10) Uani 1 1 d . . .
O6 O 0.7296(4) 0.7296(4) 0.7296(4) 0.022(2) Uani 1 3 d S . .
C1 C 0.7298(5) 0.5616(4) 1.0017(4) 0.0119(12) Uani 1 1 d . . .
C2 C 0.7292(5) 0.5019(4) 0.9381(5) 0.0119(12) Uani 1 1 d . . .

loop_
_atom_site_aniso_label
_atom_site_aniso_U_11
_atom_site_aniso_U_22
_atom_site_aniso_U_33
_atom_site_aniso_U_23
_atom_site_aniso_U_13
_atom_site_aniso_U_12
U1 0.01070(13) 0.01148(13) 0.01310(14) 0.00561(9) 0.00306(10) 0.00381(9)
O1 0.016(2) 0.015(2) 0.012(2) 0.0058(19) 0.006(2) 0.006(2)
O2 0.013(2) 0.029(3) 0.020(3) 0.002(2) 0.000(2) -0.001(2)
O3 0.014(3) 0.019(3) 0.019(3) 0.000(2) 0.002(2) 0.001(2)
O4 0.022(3) 0.013(2) 0.009(2) 0.0001(18) 0.004(2) 0.000(2)
O5 0.022(3) 0.007(2) 0.010(2) -0.0010(17) 0.001(2) 0.002(2)
O6 0.022(2) 0.022(2) 0.022(2) 0.014(3) 0.014(3) 0.014(3)
C1 0.012(3) 0.012(3) 0.012(3) 0.000(2) 0.001(3) 0.002(3)
C2 0.012(3) 0.005(3) 0.019(3) 0.003(2) -0.002(3) -0.001(2)

loop_
_atom_type_symbol
_atom_type_description
_atom_type_scat_dispersion_real
_atom_type_scat_dispersion_imag
_atom_type_scat_source
C C 0.0033 0.0016 'International Tables Vol C Tables 4.2.6.8 and 6.1.1.4'
O O 0.0106 0.0060 'International Tables Vol C Tables 4.2.6.8 and 6.1.1.4'
U U -9.6767 9.6646 'International Tables Vol C Tables 4.2.6.8 and 6.1.1.4'

loop_
_geom_angle_atom_site_label_1
_geom_angle_atom_site_label_2
_geom_angle_atom_site_label_3
_geom_angle
_geom_angle_site_symmetry_1
_geom_angle_site_symmetry_3
_geom_angle_publ_flag
O2 U1 O3 177.0(3) . . ?
O2 U1 O6 92.3(4) . . ?
O3 U1 O6 90.7(4) . . ?
O2 U1 O1 87.1(2) . 5 ?
O3 U1 O1 94.3(3) . 5 ?
O6 U1 O1 69.35(13) . 5 ?
O2 U1 O4 85.2(3) . . ?
O3 U1 O4 92.2(3) . . ?
O6 U1 O4 145.11(15) . . ?
O1 U1 O4 144.86(19) 5 . ?
O2 U1 O5 91.2(2) . 22_646 ?
O3 U1 O5 86.5(2) . 22_646 ?
O6 U1 O5 146.08(14) . 22_646 ?
O1 U1 O5 77.15(19) 5 22_646 ?
O4 U1 O5 68.81(19) . 22_646 ?
O2 U1 O1 91.5(2) . . ?
O3 U1 O1 89.2(2) . . ?
O6 U1 O1 68.47(12) . . ?
O1 U1 O1 137.70(19) 5 . ?
O4 U1 O1 76.81(18) . . ?
O5 U1 O1 145.14(18) 22_646 . ?
O2 U1 U1 84.6(2) . 9 ?
O3 U1 U1 97.76(19) . 9 ?
O6 U1 U1 31.46(9) . 9 ?
O1 U1 U1 99.39(13) 5 9 ?
O4 U1 U1 113.88(14) . 9 ?
O5 U1 U1 174.73(15) 22_646 9 ?
O1 U1 U1 38.54(12) . 9 ?
O2 U1 U1 82.1(2) . 5 ?
O3 U1 U1 100.6(2) . 5 ?
O6 U1 U1 31.46(9) . 5 ?
O1 U1 U1 39.45(13) 5 5 ?
O4 U1 U1 166.37(15) . 5 ?
O5 U1 U1 116.30(14) 22_646 5 ?
O1 U1 U1 98.49(12) . 5 ?
U1 U1 U1 60.0 9 5 ?
U1 O1 U1 102.01(19) 9 . ?
C2 O4 U1 128.1(5) . . ?
C1 O5 U1 132.4(5) . 19_665 ?
U1 O6 U1 117.09(18) 9 . ?
U1 O6 U1 117.09(18) 9 5 ?
U1 O6 U1 117.09(18) . 5 ?
O5 C1 C2 133.6(7) . . ?
O5 C1 C2 136.1(7) . 4_567 ?
C2 C1 C2 90.3(6) . 4_567 ?
O4 C2 C1 136.9(7) . . ?
O4 C2 C1 133.3(7) . 4_567 ?
C1 C2 C1 89.7(6) . 4_567 ?

loop_
_geom_bond_atom_site_label_1
_geom_bond_atom_site_label_2
_geom_bond_distance
_geom_bond_site_symmetry_2
_geom_bond_publ_flag
U1 O2 1.788(7) . ?
U1 O3 1.791(6) . ?
U1 O6 2.208(2) . ?
U1 O1 2.400(5) 5 ?
U1 O4 2.416(5) . ?
U1 O5 2.434(5) 22_646 ?
U1 O1 2.447(6) . ?
U1 U1 3.7674(5) 9 ?
U1 U1 3.7675(5) 5 ?
O1 U1 2.400(5) 9 ?
O4 C2 1.244(9) . ?
O5 C1 1.265(8) . ?
O5 U1 2.434(5) 19_665 ?
O6 U1 2.208(2) 9 ?
O6 U1 2.208(2) 5 ?
C1 C2 1.456(10) . ?
C1 C2 1.459(10) 4_567 ?
C2 C1 1.459(10) 4_567 ?
